data_7048476
loop_
_publ_author_name
'Mertens, R. Tyler'
'Kim, Jong Hyun'
'Jennings, Will C.'
'Parkin, Sean'
'Awuah, Samuel G.'

_publ_section_title
;
 Revisiting the reactivity of tetrachloroauric acid with N,N-bidentate
 ligands: structural and spectroscopic insights.
;
_journal_issue 6
_journal_name_full 'Dalton transactions (Cambridge, England : 2003)'
_journal_page_first 2093
_journal_page_last 2099
_journal_paper_doi 10.1039/c8dt04960b
_journal_volume 48
_journal_year 2019
_chemical_formula_moiety 'C12 H8 Au Cl2 N2, Cl'
_chemical_formula_sum 'C12 H8 Au Cl3 N2'
_chemical_formula_weight 483.52
_space_group_crystal_system orthorhombic
_space_group_IT_number 63
_space_group_name_Hall '-C 2c 2'
_space_group_name_H-M_alt 'C m c m'
_symmetry_space_group_name_Hall '-C 2c 2'
_symmetry_space_group_name_H-M 'C m c m'
_atom_sites_solution_hydrogens difmap
_atom_sites_solution_primary direct
_atom_sites_solution_secondary difmap
_audit_creation_method SHELXL-2018/3
_audit_update_record
;
2018-09-18 deposited with the CCDC.
2019-01-08 downloaded from the CCDC.
;
_cell_angle_alpha 90
_cell_angle_beta 90
_cell_angle_gamma 90
_cell_formula_units_Z 4
_cell_length_a 11.2927(17)
_cell_length_b 17.827(3)
_cell_length_c 6.4414(8)
_cell_measurement_reflns_used 7371
_cell_measurement_temperature 90.0(2)
_cell_measurement_theta_max 27.46
_cell_measurement_theta_min 3.61
_cell_volume 1296.8(3)
_computing_cell_refinement '<i>APEX3</i> (Bruker-AXS, 2016)'
_computing_data_collection '<i>APEX3</i> (Bruker-AXS, 2016)'
_computing_data_reduction '<i>APEX3</i> (Bruker-AXS, 2016)'
_computing_molecular_graphics '<i>XP in SHELXTL</i> (Sheldrick, 2008)'
_computing_publication_material '<i>SHELX</i> (Sheldrick, 2008) and <i>CIFFIX</i> (Parkin, 2013)'
_computing_structure_refinement '<i>SHELXL-2018/3</i> (Sheldrick, 2015b)'
_computing_structure_solution '<i>SHELXT</i> (Sheldrick, 2015a)'
_diffrn_ambient_temperature 90.0(2)
_diffrn_detector_area_resol_mean 5.6
_diffrn_measured_fraction_theta_full 0.997
_diffrn_measured_fraction_theta_max 0.992
_diffrn_measurement_device_type 'Bruker D8 Venture dual source'
_diffrn_measurement_method '\f and \w scans'
_diffrn_radiation_type MoK\a
_diffrn_radiation_wavelength 0.71073
_diffrn_reflns_av_R_equivalents 0.0934
_diffrn_reflns_av_unetI/netI 0.0376
_diffrn_reflns_Laue_measured_fraction_full 0.997
_diffrn_reflns_Laue_measured_fraction_max 0.992
_diffrn_reflns_limit_h_max 14
_diffrn_reflns_limit_h_min -14
_diffrn_reflns_limit_k_max 23
_diffrn_reflns_limit_k_min -23
_diffrn_reflns_limit_l_max 8
_diffrn_reflns_limit_l_min -8
_diffrn_reflns_number 16820
_diffrn_reflns_point_group_measured_fraction_full 0.997
_diffrn_reflns_point_group_measured_fraction_max 0.992
_diffrn_reflns_theta_full 25.242
_diffrn_reflns_theta_max 27.572
_diffrn_reflns_theta_min 3.608
_diffrn_source microsource
_exptl_absorpt_coefficient_mu 11.943
_exptl_absorpt_correction_T_max 0.746
_exptl_absorpt_correction_T_min 0.469
_exptl_absorpt_correction_type multi-scan
_exptl_absorpt_process_details '<i>SADABS</i> (Krause et al., 2015)'
_exptl_crystal_colour yellow
_exptl_crystal_density_diffrn 2.477
_exptl_crystal_description tablet
_exptl_crystal_F_000 896
_exptl_crystal_size_max 0.080
_exptl_crystal_size_mid 0.040
_exptl_crystal_size_min 0.030
_refine_diff_density_max 1.863
_refine_diff_density_min -1.278
_refine_diff_density_rms 0.226
_refine_ls_extinction_method none
_refine_ls_goodness_of_fit_ref 1.162
_refine_ls_hydrogen_treatment constr
_refine_ls_matrix_type full
_refine_ls_number_parameters 57
_refine_ls_number_reflns 857
_refine_ls_number_restraints 0
_refine_ls_restrained_S_all 1.162
_refine_ls_R_factor_all 0.0424
_refine_ls_R_factor_gt 0.0362
_refine_ls_shift/su_max 0.001
_refine_ls_shift/su_mean 0.000
_refine_ls_structure_factor_coef Fsqd
_refine_ls_weighting_details 'w=1/[\s^2^(Fo^2^)+(0.0297P)^2^+21.4312P] where P=(Fo^2^+2Fc^2^)/3'
_refine_ls_weighting_scheme calc
_refine_ls_wR_factor_gt 0.0870
_refine_ls_wR_factor_ref 0.0899
_reflns_Friedel_coverage 0.000
_reflns_number_gt 782
_reflns_number_total 857
_reflns_threshold_expression 'I > 2\s(I)'
_cod_data_source_file c8dt04960b2.cif
_cod_data_source_block m18128
_cod_depositor_comments 'Adding full bibliography for 7048474--7048479.cif.'
_cod_original_cell_volume 1296.7(3)
_cod_database_code 7048476
_shelx_shelxl_version_number 2018/3
_shelx_space_group_comment
; 
The symmetry employed for this shelxl refinement is uniquely defined 
by the following loop, which should always be used as a source of 
symmetry information in preference to the above space-group names. 
They are only intended as comments. 
;
_shelx_estimated_absorpt_t_min 0.448
_shelx_estimated_absorpt_t_max 0.716
_exptl_absorpt_special_details
; 
In addition to absorption, multi-scan techniques also correct other slowly 
varying changes in scale factor over reciprocal space, such as those caused 
by X-ray beam inhomogeneity, goniometer imperfection, crystal decomposition, 
crystal longer than the X-ray beam cross section, absorption by the crystal 
mount etc.  These account, by and large, for much of the difference between 
estimated values of Tmin and Tmax and the _exptl_absorpt_correction_ values. 
;

loop_
_space_group_symop_operation_xyz
'x, y, z'
'-x, -y, z+1/2'
'-x, y, -z+1/2'
'x, -y, -z'
'x+1/2, y+1/2, z'
'-x+1/2, -y+1/2, z+1/2'
'-x+1/2, y+1/2, -z+1/2'
'x+1/2, -y+1/2, -z'
'-x, -y, -z'
'x, y, -z-1/2'
'x, -y, z-1/2'
'-x, y, z'
'-x+1/2, -y+1/2, -z'
'x+1/2, y+1/2, -z-1/2'
'x+1/2, -y+1/2, z-1/2'
'-x+1/2, y+1/2, z'

loop_
_atom_site_label
_atom_site_type_symbol
_atom_site_fract_x
_atom_site_fract_y
_atom_site_fract_z
_atom_site_U_iso_or_equiv
_atom_site_adp_type
_atom_site_occupancy
_atom_site_site_symmetry_order
_atom_site_calc_flag
_atom_site_refinement_flags_posn
_atom_site_refinement_flags_adp
_atom_site_refinement_flags_occupancy
Au1 Au 0.500000 0.75866(3) 0.750000 0.0292(2) Uani 1 4 d S T P
C1 C 0.2628(9) 0.6754(5) 0.750000 0.029(2) Uani 1 2 d S T P
H1 H 0.224384 0.722821 0.750000 0.034 Uiso 1 2 calc R U P
Cl1 Cl 0.6420(3) 0.84803(13) 0.750000 0.0378(6) Uani 1 2 d S T P
N1 N 0.3807(7) 0.6716(4) 0.750000 0.0279(17) Uani 1 2 d S T P
Cl2 Cl 0.500000 0.72689(18) 0.250000 0.0296(7) Uani 1 4 d S T P
C2 C 0.1967(9) 0.6105(6) 0.750000 0.030(2) Uani 1 2 d S T P
H2 H 0.112779 0.614046 0.750000 0.036 Uiso 1 2 calc R U P
C3 C 0.2482(10) 0.5415(6) 0.750000 0.033(2) Uani 1 2 d S T P
H3 H 0.200964 0.497424 0.750000 0.039 Uiso 1 2 calc R U P
C5 C 0.4377(8) 0.6039(5) 0.750000 0.0270(19) Uani 1 2 d S T P
C4 C 0.3757(8) 0.5364(5) 0.750000 0.0260(19) Uani 1 2 d S T P
C6 C 0.4398(9) 0.4677(5) 0.750000 0.029(2) Uani 1 2 d S T P
H6 H 0.398065 0.421404 0.750000 0.034 Uiso 1 2 calc R U P

loop_
_atom_site_aniso_label
_atom_site_aniso_U_11
_atom_site_aniso_U_22
_atom_site_aniso_U_33
_atom_site_aniso_U_23
_atom_site_aniso_U_13
_atom_site_aniso_U_12
Au1 0.0306(3) 0.0286(3) 0.0283(3) 0.000 0.000 0.000
C1 0.022(5) 0.035(5) 0.028(5) 0.000 0.000 0.001(4)
Cl1 0.0443(16) 0.0328(12) 0.0363(13) 0.000 0.000 -0.0089(10)
N1 0.020(4) 0.027(4) 0.037(4) 0.000 0.000 -0.006(3)
Cl2 0.0241(16) 0.0315(15) 0.0333(17) 0.000 0.000 0.000
C2 0.017(5) 0.046(5) 0.026(5) 0.000 0.000 0.003(4)
C3 0.031(5) 0.033(5) 0.033(5) 0.000 0.000 -0.004(4)
C5 0.024(5) 0.034(5) 0.023(5) 0.000 0.000 0.004(4)
C4 0.025(5) 0.030(4) 0.023(4) 0.000 0.000 -0.002(4)
C6 0.027(5) 0.027(4) 0.031(5) 0.000 0.000 -0.007(4)

loop_
_atom_type_symbol
_atom_type_description
_atom_type_scat_dispersion_real
_atom_type_scat_dispersion_imag
_atom_type_scat_source
C C 0.0033 0.0016 'International Tables Vol C Tables 4.2.6.8 and 6.1.1.4'
H H 0.0000 0.0000 'International Tables Vol C Tables 4.2.6.8 and 6.1.1.4'
Au Au -2.0133 8.8022 'International Tables Vol C Tables 4.2.6.8 and 6.1.1.4'
Cl Cl 0.1484 0.1585 'International Tables Vol C Tables 4.2.6.8 and 6.1.1.4'
N N 0.0061 0.0033 'International Tables Vol C Tables 4.2.6.8 and 6.1.1.4'

loop_
_geom_angle_atom_site_label_1
_geom_angle_atom_site_label_2
_geom_angle_atom_site_label_3
_geom_angle
_geom_angle_site_symmetry_1
_geom_angle_site_symmetry_3
N1 Au1 N1 81.9(5) . 3_656
N1 Au1 Cl1 93.8(2) . 3_656
N1 Au1 Cl1 175.8(2) 3_656 3_656
N1 Au1 Cl1 175.8(2) . .
N1 Au1 Cl1 93.9(2) 3_656 .
Cl1 Au1 Cl1 90.38(15) 3_656 .
N1 C1 C2 119.9(9) . .
N1 C1 H1 120.0 . .
C2 C1 H1 120.0 . .
C1 N1 C5 120.9(8) . .
C1 N1 Au1 128.1(7) . .
C5 N1 Au1 111.0(6) . .
C3 C2 C1 121.9(10) . .
C3 C2 H2 119.1 . .
C1 C2 H2 119.1 . .
C2 C3 C4 118.9(9) . .
C2 C3 H3 120.6 . .
C4 C3 H3 120.6 . .
N1 C5 C4 121.8(9) . .
N1 C5 C5 118.0(5) . 3_656
C4 C5 C5 120.2(6) . 3_656
C5 C4 C6 119.3(9) . .
C5 C4 C3 116.6(9) . .
C6 C4 C3 124.1(9) . .
C6 C6 C4 120.5(5) 3_656 .
C6 C6 H6 119.7 3_656 .
C4 C6 H6 119.7 . .

loop_
_geom_bond_atom_site_label_1
_geom_bond_atom_site_label_2
_geom_bond_distance
_geom_bond_site_symmetry_2
Au1 N1 2.055(7) .
Au1 N1 2.055(7) 3_656
Au1 Cl1 2.260(3) 3_656
Au1 Cl1 2.260(3) .
C1 N1 1.334(12) .
C1 C2 1.376(14) .
C1 H1 0.9500 .
N1 C5 1.369(12) .
C2 C3 1.361(14) .
C2 H2 0.9500 .
C3 C4 1.443(14) .
C3 H3 0.9500 .
C5 C4 1.391(13) .
C5 C5 1.407(19) 3_656
C4 C6 1.423(13) .
C6 C6 1.36(2) 3_656
C6 H6 0.9500 .

loop_
_geom_torsion_atom_site_label_1
_geom_torsion_atom_site_label_2
_geom_torsion_atom_site_label_3
_geom_torsion_atom_site_label_4
_geom_torsion
_geom_torsion_site_symmetry_1
_geom_torsion_site_symmetry_4
C2 C1 N1 C5 0.0 . .
C2 C1 N1 Au1 180.0 . .
N1 C1 C2 C3 0.0 . .
C1 C2 C3 C4 0.0 . .
C1 N1 C5 C4 0.0 . .
Au1 N1 C5 C4 180.0 . .
C1 N1 C5 C5 180.0 . 3_656
Au1 N1 C5 C5 0.0 . 3_656
N1 C5 C4 C6 180.0 . .
C5 C5 C4 C6 0.0 3_656 .
N1 C5 C4 C3 0.0 . .
C5 C5 C4 C3 180.0 3_656 .
C2 C3 C4 C5 0.0 . .
C2 C3 C4 C6 180.0 . .
C5 C4 C6 C6 0.0 . 3_656
C3 C4 C6 C6 180.0 . 3_656
